data_1524604
loop_
_publ_author_name
'Iwata, Y.'
'Koyano, N.'
'Shibuya, I.'
'Fukui, S.'

_publ_section_title
;
 X-ray and neutron diffraction studies on the structure of ferroelastic K2
 Ba (N O2)4
;
_journal_name_full
;
Kyoto University, Research Reactor Institute: Annual Report
;
_journal_page_first 1
_journal_page_last 11
_journal_volume 24
_journal_year 1991
_chemical_formula_sum 'Ba K2 N2.5 O5'
_chemical_name_systematic 'K2 Ba (N O2)4'
_space_group_IT_number 12
_symmetry_space_group_name_Hall '-C 2y'
_symmetry_space_group_name_H-M 'C 1 2/m 1'
_cell_angle_alpha 90
_cell_angle_beta 120
_cell_angle_gamma 90
_cell_formula_units_Z 8
_cell_length_a 13.062
_cell_length_b 12.31
_cell_length_c 13.06
_cell_volume 1818.618
_citation_journal_id_ASTM KURAAV
_cod_data_source_file Iwata_KURAAV_1991_74.cif
_cod_data_source_block Ba1K2N2.5O5
_cod_original_formula_sum 'Ba1 K2 N2.5 O5'
_cod_database_code 1524604

loop_
_symmetry_equiv_pos_as_xyz
x,y,z
-x,y,-z
-x,-y,-z
x,-y,z
x+1/2,y+1/2,z
-x+1/2,y+1/2,-z
-x+1/2,-y+1/2,-z
x+1/2,-y+1/2,z

loop_
_atom_site_label
_atom_site_type_symbol
_atom_site_fract_x
_atom_site_fract_y
_atom_site_fract_z
_atom_site_occupancy
_atom_site_U_iso_or_equiv
K2 K+1 0.1755 0.25 0.3348 1 0.0
N4 N+3 0.2584 0 0.767 1 0.0
Ba3 Ba+2 0.5 0 0 1 0.0
O1 O-2 0.0097 0.0866 0.2148 1 0.0
N1 N+3 0.0087 0 0.267 1 0.0
O3 O-2 0.4903 0.0866 0.7852 1 0.0
N3 N+3 0.4914 0 0.733 1 0.0
Ba1 Ba+2 0 0 0 1 0.0
Ba4 Ba+2 0 0.5 0.5 1 0.0
K1 K+1 0.3406 0.25 0.165 1 0.0
O5 O-2 0.0921 0.2135 0.0544 1 0.0
Ba2 Ba+2 0 0 0.5 1 0.0
O4 O-2 0.2051 0.0866 0.7148 1 0.0
N5 N+3 0 0.2674 0 1 0.0
O2 O-2 0.2949 0.0866 0.2852 1 0.0
N2 N+3 0.2417 0 0.233 1 0.0
